data_7023706
loop_
_publ_author_name
'Schmidtendorf, Markus'
'Pape, Tania'
'Hahn, F. Ekkehardt'

_publ_section_title
;
 Molecular rectangles from platinum(ii) and bridging dicarbene,
 diisocyanide and 4,4'-bipyridine ligands.
;
_journal_issue 45
_journal_name_full 'Dalton transactions (Cambridge, England : 2003)'
_journal_page_first 16128
_journal_page_last 16141
_journal_paper_doi 10.1039/c3dt51813b
_journal_volume 42
_journal_year 2013
_chemical_formula_moiety 'C20 H32 N4, 2(Br)'
_chemical_formula_sum 'C20 H32 Br2 N4'
_chemical_formula_weight 488.32
_chemical_name_systematic
;
  ?
;
_space_group_IT_number 14
_symmetry_cell_setting monoclinic
_symmetry_space_group_name_Hall '-P 2yn'
_symmetry_space_group_name_H-M 'P 1 21/n 1'
_atom_sites_solution_hydrogens geom
_atom_sites_solution_primary direct
_atom_sites_solution_secondary difmap
_audit_creation_method SHELXL-97
_cell_angle_alpha 90.00
_cell_angle_beta 105.582(4)
_cell_angle_gamma 90.00
_cell_formula_units_Z 2
_cell_length_a 10.4538(6)
_cell_length_b 10.1708(6)
_cell_length_c 11.0501(7)
_cell_measurement_reflns_used 900
_cell_measurement_temperature 153(2)
_cell_measurement_theta_max 75
_cell_measurement_theta_min 1
_cell_volume 1131.70(12)
_computing_cell_refinement 'SAINT (Bruker AXS, 2000)'
_computing_data_collection 'SMART (Bruker AXS, 2000)'
_computing_data_reduction 'SAINT,SADABS (Bruker AXS, 2000)'
_computing_molecular_graphics
;
ORTEP3,L.J. Farrugia, J. Appl. Cryst. (1997) 30, 565
;
_computing_structure_refinement
;
SHELXL-97, G. M. Sheldrick, Acta Cryst. (2008) A64, 112-122
;
_computing_structure_solution
;
SHELXS-97 , G. M. Sheldrick, Acta Cryst. (2008) A64, 112-122
;
_diffrn_ambient_temperature 153(2)
_diffrn_detector_area_resol_mean 80
_diffrn_measured_fraction_theta_full 0.956
_diffrn_measured_fraction_theta_max 0.956
_diffrn_measurement_device_type 'CCD area detector'
_diffrn_measurement_method 'Omega and Phi scans'
_diffrn_radiation_monochromator goebel-mirror
_diffrn_radiation_source 'rotating anode'
_diffrn_radiation_type CuK\a
_diffrn_radiation_wavelength 1.54178
_diffrn_reflns_av_R_equivalents 0.0367
_diffrn_reflns_av_sigmaI/netI 0.0378
_diffrn_reflns_limit_h_max 12
_diffrn_reflns_limit_h_min -12
_diffrn_reflns_limit_k_max 12
_diffrn_reflns_limit_k_min -12
_diffrn_reflns_limit_l_max 13
_diffrn_reflns_limit_l_min -11
_diffrn_reflns_number 6067
_diffrn_reflns_theta_full 72.09
_diffrn_reflns_theta_max 72.09
_diffrn_reflns_theta_min 5.17
_exptl_absorpt_coefficient_mu 4.614
_exptl_absorpt_correction_T_max 0.6554
_exptl_absorpt_correction_T_min 0.4301
_exptl_absorpt_correction_type multi-scan
_exptl_absorpt_process_details
;
  Corrections were done with the SADABS program, utilizing the none merged
  raw data obtained from the integration process. Integration and final cell
  refinement were done with SAINT.

  SADABS reports ratio of Tmin/Tmax = 0.602489

;
_exptl_crystal_colour colourless
_exptl_crystal_density_diffrn 1.433
_exptl_crystal_density_method 'not measured'
_exptl_crystal_description 'transparent block'
_exptl_crystal_F_000 500
_exptl_crystal_size_max 0.22
_exptl_crystal_size_mid 0.16
_exptl_crystal_size_min 0.10
_refine_diff_density_max 0.413
_refine_diff_density_min -0.786
_refine_diff_density_rms 0.102
_refine_ls_extinction_method none
_refine_ls_goodness_of_fit_ref 1.085
_refine_ls_hydrogen_treatment noref
_refine_ls_matrix_type full
_refine_ls_number_parameters 120
_refine_ls_number_reflns 2128
_refine_ls_number_restraints 0
_refine_ls_restrained_S_all 1.085
_refine_ls_R_factor_all 0.0355
_refine_ls_R_factor_gt 0.0340
_refine_ls_shift/su_max 0.001
_refine_ls_shift/su_mean 0.000
_refine_ls_structure_factor_coef Fsqd
_refine_ls_weighting_details 'calc w=1/[\s^2^(Fo^2^)+(0.0500P)^2^+0.6005P] where P=(Fo^2^+2Fc^2^)/3'
_refine_ls_weighting_scheme calc
_refine_ls_wR_factor_gt 0.0897
_refine_ls_wR_factor_ref 0.0907
_reflns_number_gt 2003
_reflns_number_total 2128
_reflns_threshold_expression >2sigma(I)
_cod_data_source_file c3dt51813b.txt
_cod_data_source_block sad1
_cod_original_sg_symbol_H-M P2(1)/n
_cod_database_code 7023706

loop_
_symmetry_equiv_pos_as_xyz
'x, y, z'
'-x+1/2, y+1/2, -z+1/2'
'-x, -y, -z'
'x-1/2, -y-1/2, z-1/2'

loop_
_atom_site_label
_atom_site_type_symbol
_atom_site_fract_x
_atom_site_fract_y
_atom_site_fract_z
_atom_site_U_iso_or_equiv
_atom_site_adp_type
_atom_site_occupancy
_atom_site_symmetry_multiplicity
_atom_site_calc_flag
_atom_site_refinement_flags
Br1 Br 0.93913(2) 0.19806(2) 0.11458(2) 0.03020(13) Uani 1 1 d .
N1 N 0.74361(18) 0.88703(19) 1.07708(17) 0.0227(4) Uani 1 1 d .
N2 N 0.71002(18) 0.9925(2) 0.89916(17) 0.0224(4) Uani 1 1 d .
C3 C 0.5941(2) 1.0063(2) 0.9373(2) 0.0199(4) Uani 1 1 d .
C4 C 0.4767(2) 1.0695(2) 0.8791(2) 0.0198(4) Uani 1 1 d .
H1 H 0.4616 1.1143 0.8011 0.024 Uiso 1 1 calc R
C1 C 0.7959(2) 0.9228(2) 0.9846(2) 0.0255(5) Uani 1 1 d .
H4 H 0.8831 0.9012 0.9807 0.031 Uiso 1 1 calc R
C2 C 0.6170(2) 0.9396(2) 1.0528(2) 0.0201(4) Uani 1 1 d .
C8 C 0.7345(2) 1.0491(3) 0.7852(2) 0.0267(5) Uani 1 1 d .
H5A H 0.8314 1.0594 0.7979 0.032 Uiso 1 1 calc R
H5B H 0.6938 1.1376 0.7708 0.032 Uiso 1 1 calc R
C5 C 0.8129(2) 0.8147(2) 1.1905(2) 0.0273(5) Uani 1 1 d .
H8A H 0.8887 0.7664 1.1740 0.033 Uiso 1 1 calc R
H8B H 0.7515 0.7492 1.2105 0.033 Uiso 1 1 calc R
C6 C 0.8632(2) 0.9039(2) 1.3019(2) 0.0280(5) Uani 1 1 d .
H9A H 0.7879 0.9524 1.3190 0.034 Uiso 1 1 calc R
H9B H 0.9257 0.9689 1.2830 0.034 Uiso 1 1 calc R
C7 C 0.9335(3) 0.8242(3) 1.4171(3) 0.0400(7) Uani 1 1 d .
H10A H 0.8716 0.7597 1.4356 0.060 Uiso 1 1 calc R
H10B H 0.9645 0.8831 1.4892 0.060 Uiso 1 1 calc R
H10C H 1.0096 0.7782 1.4009 0.060 Uiso 1 1 calc R
C9 C 0.6789(3) 0.9653(3) 0.6708(2) 0.0336(6) Uani 1 1 d .
H6A H 0.5833 0.9495 0.6613 0.040 Uiso 1 1 calc R
H6B H 0.7246 0.8790 0.6821 0.040 Uiso 1 1 calc R
C10 C 0.6966(3) 1.0308(3) 0.5534(2) 0.0398(6) Uani 1 1 d .
H7A H 0.6500 1.1154 0.5413 0.060 Uiso 1 1 calc R
H7B H 0.6599 0.9741 0.4807 0.060 Uiso 1 1 calc R
H7C H 0.7914 1.0453 0.5623 0.060 Uiso 1 1 calc R

loop_
_atom_site_aniso_label
_atom_site_aniso_U_11
_atom_site_aniso_U_22
_atom_site_aniso_U_33
_atom_site_aniso_U_23
_atom_site_aniso_U_13
_atom_site_aniso_U_12
Br1 0.03073(19) 0.03181(19) 0.0328(2) -0.00758(10) 0.01669(12) -0.00091(9)
N1 0.0228(9) 0.0278(10) 0.0179(9) -0.0026(8) 0.0060(7) 0.0016(7)
N2 0.0220(9) 0.0314(10) 0.0165(9) -0.0028(8) 0.0101(7) -0.0022(7)
C3 0.0222(10) 0.0255(11) 0.0143(10) -0.0037(9) 0.0090(8) -0.0033(8)
C4 0.0235(10) 0.0232(10) 0.0134(9) 0.0000(8) 0.0062(7) -0.0011(8)
C1 0.0236(10) 0.0344(12) 0.0204(11) -0.0063(10) 0.0089(8) -0.0004(9)
C2 0.0207(10) 0.0233(10) 0.0164(10) -0.0025(9) 0.0052(7) 0.0003(8)
C8 0.0273(11) 0.0377(13) 0.0191(11) -0.0013(10) 0.0132(8) -0.0064(10)
C5 0.0281(12) 0.0284(12) 0.0248(12) 0.0044(10) 0.0062(9) 0.0061(9)
C6 0.0329(12) 0.0304(12) 0.0189(11) 0.0039(10) 0.0040(9) 0.0018(10)
C7 0.0407(15) 0.0429(15) 0.0296(14) 0.0129(12) -0.0022(11) -0.0013(12)
C9 0.0458(14) 0.0355(13) 0.0220(12) -0.0028(11) 0.0133(10) -0.0033(11)
C10 0.0528(16) 0.0515(17) 0.0204(12) -0.0029(12) 0.0191(11) -0.0021(13)

loop_
_atom_type_symbol
_atom_type_description
_atom_type_scat_dispersion_real
_atom_type_scat_dispersion_imag
_atom_type_scat_source
C C 0.0181 0.0091 'International Tables Vol C Tables 4.2.6.8 and 6.1.1.4'
H H 0.0000 0.0000 'International Tables Vol C Tables 4.2.6.8 and 6.1.1.4'
N N 0.0311 0.0180 'International Tables Vol C Tables 4.2.6.8 and 6.1.1.4'
Br Br -0.6763 1.2805 'International Tables Vol C Tables 4.2.6.8 and 6.1.1.4'

loop_
_geom_angle_atom_site_label_1
_geom_angle_atom_site_label_2
_geom_angle_atom_site_label_3
_geom_angle
_geom_angle_site_symmetry_1
_geom_angle_site_symmetry_3
C1 N1 C2 108.26(19) . .
C1 N1 C5 125.6(2) . .
C2 N1 C5 125.89(19) . .
C1 N2 C3 108.50(18) . .
C1 N2 C8 125.58(19) . .
C3 N2 C8 125.89(19) . .
C4 C3 N2 130.0(2) . .
C4 C3 C2 124.0(2) . .
N2 C3 C2 106.02(19) . .
C3 C4 C2 112.6(2) . 3_677
N2 C1 N1 110.8(2) . .
N1 C2 C4 130.2(2) . 3_677
N1 C2 C3 106.40(19) . .
C4 C2 C3 123.4(2) 3_677 .
N2 C8 C9 112.3(2) . .
N1 C5 C6 112.35(19) . .
C5 C6 C7 110.3(2) . .
C8 C9 C10 111.2(2) . .

loop_
_geom_bond_atom_site_label_1
_geom_bond_atom_site_label_2
_geom_bond_distance
_geom_bond_site_symmetry_2
N1 C1 1.332(3) .
N1 C2 1.385(3) .
N1 C5 1.466(3) .
N2 C1 1.321(3) .
N2 C3 1.392(3) .
N2 C8 1.469(3) .
C3 C4 1.382(3) .
C3 C2 1.408(3) .
C4 C2 1.389(3) 3_677
C2 C4 1.389(3) 3_677
C8 C9 1.506(3) .
C5 C6 1.506(3) .
C6 C7 1.522(3) .
C9 C10 1.513(4) .
